data_4318516
loop_
_publ_author_name
'Yu-Bin Dong'
'Guo-Xia Jin'
'Mark D. Smith'
'Ru-Qi Huang'
'Bo Tang'
'Hans-Conrad zur Loye'

_publ_section_title
;
 [Ag2(C33H26N2O2)(H2O)2(SO3CF3)2].0.5C6H6: A Luminescent Supramolecular
 Silver(I) Complex Based on Metal-Carbon and Metal-Heteroatom Interactions
;
_journal_name_full 'Inorganic Chemistry'
_journal_page_first 4909
_journal_page_last 4914
_journal_paper_doi 10.1021/ic020228i
_journal_volume 41
_journal_year 2002
_chemical_formula_sum 'C38 H33 Ag2 F6 N2 O10 S2'
_chemical_formula_weight 1071.52
_chemical_name_systematic
;
  ?
;
_space_group_IT_number 2
_symmetry_cell_setting triclinic
_symmetry_space_group_name_Hall '-P 1'
_symmetry_space_group_name_H-M 'P -1'
_atom_sites_solution_hydrogens geom
_atom_sites_solution_primary direct
_atom_sites_solution_secondary difmap
_audit_creation_method SHELXL-97
_cell_angle_alpha 73.5150(10)
_cell_angle_beta 89.0410(10)
_cell_angle_gamma 89.0970(10)
_cell_formula_units_Z 2
_cell_length_a 7.1654(5)
_cell_length_b 15.7277(11)
_cell_length_c 18.8157(13)
_cell_measurement_reflns_used 5621
_cell_measurement_temperature 293(2)
_cell_measurement_theta_max 24.988
_cell_measurement_theta_min 2.278
_cell_volume 2032.9(2)
_computing_cell_refinement 'SAINT+ NT V6.02a (Bruker, 1998)'
_computing_data_collection 'SMART NT V5.624 (Bruker, 2000)'
_computing_data_reduction 'SAINT+ NT V6.02a'
_computing_molecular_graphics 'SHELXTL V5.1 (Sheldrick, 1997)'
_computing_publication_material 'SHELXTL V5.1'
_computing_structure_refinement 'SHELXL-97 (Sheldrick, 1997)'
_computing_structure_solution 'SHELXS-97 (Sheldrick, 1990)'
_diffrn_ambient_temperature 293(2)
_diffrn_measured_fraction_theta_full 0.995
_diffrn_measured_fraction_theta_max 0.995
_diffrn_measurement_device_type 'Bruker SMART APEX CCD diffractometer'
_diffrn_measurement_method 'omega scans'
_diffrn_radiation_monochromator graphite
_diffrn_radiation_source 'sealed tube'
_diffrn_radiation_type MoK\a
_diffrn_radiation_wavelength 0.71073
_diffrn_reflns_av_R_equivalents 0.0262
_diffrn_reflns_av_sigmaI/netI 0.0418
_diffrn_reflns_limit_h_max 8
_diffrn_reflns_limit_h_min -8
_diffrn_reflns_limit_k_max 18
_diffrn_reflns_limit_k_min -18
_diffrn_reflns_limit_l_max 22
_diffrn_reflns_limit_l_min -22
_diffrn_reflns_number 16786
_diffrn_reflns_theta_full 25.03
_diffrn_reflns_theta_max 25.03
_diffrn_reflns_theta_min 1.49
_diffrn_standards_decay_% <1
_exptl_absorpt_coefficient_mu 1.153
_exptl_absorpt_correction_T_max 0.8309
_exptl_absorpt_correction_T_min 0.5736
_exptl_absorpt_correction_type multi-scan
_exptl_absorpt_process_details '(SADABS, Bruker, 1997)'
_exptl_crystal_colour orange
_exptl_crystal_density_diffrn 1.751
_exptl_crystal_density_method 'not measured'
_exptl_crystal_description block
_exptl_crystal_F_000 1070
_exptl_crystal_size_max 0.55
_exptl_crystal_size_mid 0.48
_exptl_crystal_size_min 0.24
_refine_diff_density_max 0.748
_refine_diff_density_min -0.864
_refine_diff_density_rms 0.089
_refine_ls_extinction_method none
_refine_ls_goodness_of_fit_ref 0.962
_refine_ls_hydrogen_treatment mixed
_refine_ls_matrix_type full
_refine_ls_number_parameters 552
_refine_ls_number_reflns 7170
_refine_ls_number_restraints 5
_refine_ls_restrained_S_all 0.968
_refine_ls_R_factor_all 0.0560
_refine_ls_R_factor_gt 0.0433
_refine_ls_shift/su_max 0.001
_refine_ls_shift/su_mean 0.000
_refine_ls_structure_factor_coef Fsqd
_refine_ls_weighting_details 'calc w=1/[\s^2^(Fo^2^)+(0.0601P)^2^+0.0000P] where P=(Fo^2^+2Fc^2^)/3'
_refine_ls_weighting_scheme calc
_refine_ls_wR_factor_gt 0.1062
_refine_ls_wR_factor_ref 0.1097
_reflns_number_gt 5042
_reflns_number_total 7170
_reflns_threshold_expression >2sigma(I)
_cod_data_source_file ic020228i_2.cif
_cod_data_source_block compound-2
_cod_database_code 4318516

loop_
_symmetry_equiv_pos_as_xyz
'x, y, z'
'-x, -y, -z'

loop_
_atom_site_label
_atom_site_type_symbol
_atom_site_fract_x
_atom_site_fract_y
_atom_site_fract_z
_atom_site_U_iso_or_equiv
_atom_site_adp_type
_atom_site_occupancy
_atom_site_symmetry_multiplicity
_atom_site_calc_flag
_atom_site_refinement_flags
_atom_site_disorder_assembly
_atom_site_disorder_group
Ag1 Ag 0.14355(7) -0.40309(2) 0.515968(18) 0.09229(18) Uani 1 1 d . . .
Ag2 Ag 0.62787(5) 0.30290(2) 0.32161(2) 0.07136(14) Uani 1 1 d . . .
C1 C 0.3431(4) 0.0582(2) 0.05021(17) 0.0318(7) Uani 1 1 d . . .
C2 C 0.4538(5) 0.0850(2) 0.10064(17) 0.0356(8) Uani 1 1 d . . .
H2 H 0.4758 0.0511 0.1491 0.043 Uiso 1 1 calc R . .
C3 C 0.5264(4) 0.1691(2) 0.06843(17) 0.0334(7) Uani 1 1 d . . .
C4 C 0.4571(4) 0.1978(2) -0.00340(17) 0.0347(7) Uani 1 1 d . . .
H4 H 0.4802 0.2530 -0.0367 0.042 Uiso 1 1 calc R . .
C5 C 0.3468(4) 0.1314(2) -0.01854(16) 0.0307(7) Uani 1 1 d . . .
C6 C 0.2496(4) -0.0234(2) 0.06461(17) 0.0327(7) Uani 1 1 d . . .
C7 C 0.2227(4) -0.0823(2) 0.14207(17) 0.0331(7) Uani 1 1 d . . .
C8 C 0.1797(5) -0.0486(2) 0.20112(18) 0.0416(8) Uani 1 1 d . . .
H8 H 0.1734 0.0124 0.1936 0.050 Uiso 1 1 calc R . .
C9 C 0.1464(5) -0.1046(2) 0.27048(19) 0.0469(9) Uani 1 1 d . . .
H9 H 0.1163 -0.0817 0.3097 0.056 Uiso 1 1 calc R . .
C10 C 0.1579(5) -0.1960(2) 0.28186(19) 0.0427(9) Uani 1 1 d . . .
C11 C 0.1985(5) -0.2307(2) 0.2235(2) 0.0457(9) Uani 1 1 d . . .
H11 H 0.2052 -0.2917 0.2312 0.055 Uiso 1 1 calc R . .
C12 C 0.2290(5) -0.1737(2) 0.15374(19) 0.0390(8) Uani 1 1 d . . .
H12 H 0.2540 -0.1966 0.1141 0.047 Uiso 1 1 calc R . .
C13 C 0.1291(5) -0.2546(3) 0.3550(2) 0.0513(10) Uani 1 1 d . . .
C14 C 0.2726(4) 0.1339(2) -0.08755(17) 0.0342(7) Uani 1 1 d . . .
C15 C 0.2691(4) 0.2167(2) -0.15042(17) 0.0358(8) Uani 1 1 d . . .
C16 C 0.2101(5) 0.2970(2) -0.14035(19) 0.0453(9) Uani 1 1 d . . .
H16 H 0.1751 0.2996 -0.0932 0.054 Uiso 1 1 calc R . .
C17 C 0.2024(6) 0.3735(3) -0.1997(2) 0.0532(10) Uani 1 1 d . . .
H17 H 0.1632 0.4273 -0.1928 0.064 Uiso 1 1 calc R . .
C18 C 0.2547(6) 0.3674(3) -0.2694(2) 0.0534(10) Uani 1 1 d . . .
C19 C 0.3113(5) 0.2874(3) -0.28068(19) 0.0527(10) Uani 1 1 d . . .
H19 H 0.3452 0.2844 -0.3278 0.063 Uiso 1 1 calc R . .
C20 C 0.3167(5) 0.2129(3) -0.22126(18) 0.0450(9) Uani 1 1 d . . .
H20 H 0.3530 0.1589 -0.2286 0.054 Uiso 1 1 calc R . .
C21 C 0.2452(7) 0.4457(3) -0.3313(2) 0.0688(13) Uani 1 1 d . . .
C22 C 0.6658(5) 0.2158(2) 0.10429(18) 0.0361(8) Uani 1 1 d . . .
C23 C 0.6255(5) 0.1853(2) 0.18798(18) 0.0380(8) Uani 1 1 d . . .
C24 C 0.4784(5) 0.2225(3) 0.2185(2) 0.0520(10) Uani 1 1 d . . .
H24 H 0.4113 0.2696 0.1881 0.062 Uiso 1 1 calc R . .
C25 C 0.4285(7) 0.1915(4) 0.2929(3) 0.0728(14) Uani 1 1 d . . .
H25 H 0.3303 0.2178 0.3121 0.087 Uiso 1 1 calc R . .
C26 C 0.5275(9) 0.1204(4) 0.3384(3) 0.0877(17) Uani 1 1 d . . .
H26 H 0.4954 0.0984 0.3883 0.105 Uiso 1 1 calc R . .
C27 C 0.6716(8) 0.0834(3) 0.3093(3) 0.0771(14) Uani 1 1 d . . .
H27 H 0.7388 0.0365 0.3398 0.093 Uiso 1 1 calc R . .
C28 C 0.7195(6) 0.1143(3) 0.2356(2) 0.0562(10) Uani 1 1 d . . .
H28 H 0.8173 0.0870 0.2171 0.067 Uiso 1 1 calc R . .
C29 C 0.6481(6) 0.3172(2) 0.0732(2) 0.0513(10) Uani 1 1 d . . .
H29A H 0.6556 0.3330 0.0195 0.062 Uiso 1 1 calc R . .
H29B H 0.5264 0.3360 0.0868 0.062 Uiso 1 1 calc R . .
C30 C 0.7988(7) 0.3671(3) 0.1013(3) 0.0692(13) Uani 1 1 d . . .
H30A H 0.7833 0.4303 0.0785 0.083 Uiso 1 1 calc R . .
H30B H 0.7848 0.3560 0.1545 0.083 Uiso 1 1 calc R . .
C31 C 0.9929(7) 0.3380(4) 0.0833(3) 0.0785(15) Uani 1 1 d . . .
H31A H 1.0126 0.3562 0.0300 0.094 Uiso 1 1 calc R . .
H31B H 1.0855 0.3668 0.1052 0.094 Uiso 1 1 calc R . .
C32 C 1.0178(6) 0.2385(3) 0.1123(3) 0.0685(13) Uani 1 1 d . . .
H32A H 1.0156 0.2212 0.1661 0.082 Uiso 1 1 calc R . .
H32B H 1.1383 0.2214 0.0962 0.082 Uiso 1 1 calc R . .
C33 C 0.8642(5) 0.1902(3) 0.0849(2) 0.0521(10) Uani 1 1 d . . .
H33A H 0.8821 0.1269 0.1061 0.062 Uiso 1 1 calc R . .
H33B H 0.8760 0.2029 0.0315 0.062 Uiso 1 1 calc R . .
N1 N 0.1101(5) -0.3015(2) 0.41284(19) 0.0671(10) Uani 1 1 d . . .
N2 N 0.2385(8) 0.5060(3) -0.3815(2) 0.0960(15) Uani 1 1 d . . .
O1 O 0.1814(3) -0.05298(15) 0.01487(12) 0.0391(5) Uani 1 1 d . . .
O2 O 0.2087(3) 0.06582(17) -0.10345(12) 0.0422(6) Uani 1 1 d . . .
H2A H 0.209(7) 0.006(4) -0.055(3) 0.103(17) Uiso 1 1 d . . .
O3 O 0.1833(6) -0.5176(2) 0.44429(19) 0.0972(12) Uani 1 1 d D . .
H3A H 0.2675(7) -0.5573(3) 0.4707(2) 0.146 Uiso 1 1 d RD . .
H3B H 0.1940(6) -0.5023(2) 0.3978(3) 0.146 Uiso 1 1 d RD . .
O4 O 0.9409(5) 0.2999(3) 0.3360(2) 0.1041(13) Uani 1 1 d D . .
H4A H 1.0125(7) 0.3027(3) 0.3725(3) 0.19(4) Uiso 1 1 d RD . .
H4B H 1.008(5) 0.332(4) 0.2990(5) 0.13(2) Uiso 1 1 d D . .
S1 S 0.40493(18) 0.27154(7) 0.48782(6) 0.0626(3) Uani 1 1 d . . .
O5 O 0.5860(5) 0.2663(2) 0.45513(18) 0.0856(10) Uani 1 1 d . . .
O6 O 0.3915(5) 0.3348(2) 0.52944(17) 0.0792(10) Uani 1 1 d . . .
O7 O 0.2532(5) 0.2718(2) 0.43961(18) 0.0905(11) Uani 1 1 d . . .
C34 C 0.3889(7) 0.1654(3) 0.5584(2) 0.0592(11) Uani 1 1 d . . .
F1 F 0.2269(4) 0.15654(19) 0.59410(16) 0.0896(9) Uani 1 1 d . . .
F2 F 0.4083(4) 0.09851(17) 0.52967(15) 0.0811(8) Uani 1 1 d . . .
F3 F 0.5200(4) 0.15693(18) 0.60862(14) 0.0834(8) Uani 1 1 d . . .
S2 S 0.31026(16) 0.47022(7) 0.24046(6) 0.0581(3) Uani 1 1 d . . .
O8 O 0.5012(5) 0.4431(2) 0.25306(19) 0.0824(10) Uani 1 1 d . . .
O9 O 0.2444(7) 0.5284(3) 0.28060(19) 0.1060(13) Uani 1 1 d . . .
O10 O 0.1909(5) 0.3996(3) 0.2380(2) 0.0981(12) Uani 1 1 d . . .
C35 C 0.3141(7) 0.5377(3) 0.1449(3) 0.0619(11) Uani 1 1 d . . .
F4 F 0.1464(5) 0.5601(3) 0.11979(18) 0.1194(12) Uani 1 1 d . . .
F5 F 0.3843(6) 0.4968(2) 0.10035(17) 0.1199(13) Uani 1 1 d . . .
F6 F 0.3990(6) 0.6111(2) 0.13717(19) 0.1426(16) Uani 1 1 d . . .
C36 C 0.1278(7) -0.0127(5) 0.4500(4) 0.0879(16) Uani 1 1 d . . .
H36 H 0.2163 -0.0209 0.4157 0.105 Uiso 1 1 calc R . .
C37 C 0.0344(9) 0.0653(4) 0.4376(4) 0.0959(18) Uani 1 1 d . . .
H37 H 0.0575 0.1102 0.3942 0.115 Uiso 1 1 calc R . .
C38 C -0.0918(8) 0.0791(4) 0.4873(4) 0.0916(17) Uani 1 1 d . . .
H38 H -0.1536 0.1335 0.4787 0.110 Uiso 1 1 calc R . .

loop_
_atom_site_aniso_label
_atom_site_aniso_U_11
_atom_site_aniso_U_22
_atom_site_aniso_U_33
_atom_site_aniso_U_23
_atom_site_aniso_U_13
_atom_site_aniso_U_12
Ag1 0.1640(5) 0.0571(2) 0.0384(2) 0.01523(16) -0.0151(2) 0.0013(2)
Ag2 0.0704(2) 0.0706(3) 0.0657(2) -0.00749(18) -0.00103(18) 0.00081(18)
C1 0.0358(17) 0.0299(17) 0.0263(16) -0.0027(13) -0.0042(14) 0.0008(14)
C2 0.0422(19) 0.0358(19) 0.0241(16) -0.0006(14) -0.0066(14) 0.0023(15)
C3 0.0348(18) 0.0346(19) 0.0299(17) -0.0076(14) -0.0017(14) 0.0015(14)
C4 0.0361(18) 0.0338(18) 0.0291(17) -0.0007(14) -0.0015(14) -0.0008(14)
C5 0.0318(17) 0.0323(18) 0.0246(16) -0.0028(13) -0.0034(13) 0.0022(14)
C6 0.0315(17) 0.0335(18) 0.0299(17) -0.0037(14) -0.0042(14) 0.0034(14)
C7 0.0326(17) 0.0333(18) 0.0294(17) -0.0020(14) -0.0048(14) -0.0024(14)
C8 0.050(2) 0.036(2) 0.0359(19) -0.0052(15) -0.0028(16) -0.0007(16)
C9 0.059(2) 0.048(2) 0.0295(18) -0.0044(16) 0.0014(17) -0.0014(18)
C10 0.044(2) 0.044(2) 0.0309(18) 0.0045(15) -0.0047(16) -0.0035(16)
C11 0.046(2) 0.0324(19) 0.050(2) 0.0029(16) -0.0033(17) -0.0021(16)
C12 0.0412(19) 0.035(2) 0.0377(19) -0.0058(15) -0.0013(15) -0.0003(15)
C13 0.054(2) 0.047(2) 0.041(2) 0.0063(18) -0.0060(18) -0.0003(18)
C14 0.0308(17) 0.0379(19) 0.0295(17) -0.0021(14) -0.0034(14) 0.0008(15)
C15 0.0328(18) 0.042(2) 0.0273(17) -0.0012(14) -0.0071(14) -0.0016(15)
C16 0.051(2) 0.049(2) 0.0297(18) -0.0007(16) -0.0026(16) 0.0029(17)
C17 0.063(3) 0.048(2) 0.040(2) 0.0023(17) -0.0105(19) 0.0043(19)
C18 0.062(3) 0.053(3) 0.034(2) 0.0076(17) -0.0132(18) -0.009(2)
C19 0.062(3) 0.063(3) 0.0259(18) -0.0002(17) -0.0031(17) -0.009(2)
C20 0.054(2) 0.047(2) 0.0302(18) -0.0046(16) -0.0062(16) 0.0000(17)
C21 0.097(3) 0.056(3) 0.041(2) 0.008(2) -0.022(2) -0.014(2)
C22 0.0389(19) 0.0393(19) 0.0307(17) -0.0105(14) -0.0035(15) -0.0027(15)
C23 0.043(2) 0.040(2) 0.0325(18) -0.0122(15) -0.0058(15) -0.0051(16)
C24 0.049(2) 0.064(3) 0.048(2) -0.023(2) -0.0021(19) -0.0019(19)
C25 0.073(3) 0.101(4) 0.056(3) -0.041(3) 0.021(2) -0.023(3)
C26 0.124(5) 0.102(4) 0.035(2) -0.014(3) 0.007(3) -0.041(4)
C27 0.109(4) 0.067(3) 0.047(3) 0.000(2) -0.021(3) -0.008(3)
C28 0.073(3) 0.053(2) 0.041(2) -0.0097(18) -0.016(2) 0.007(2)
C29 0.066(3) 0.044(2) 0.042(2) -0.0074(17) -0.0025(19) -0.0101(19)
C30 0.094(4) 0.053(3) 0.064(3) -0.020(2) -0.001(3) -0.028(2)
C31 0.067(3) 0.106(4) 0.073(3) -0.042(3) 0.009(3) -0.045(3)
C32 0.043(2) 0.096(4) 0.083(3) -0.052(3) 0.000(2) -0.016(2)
C33 0.043(2) 0.070(3) 0.051(2) -0.029(2) 0.0001(18) -0.0044(19)
N1 0.080(3) 0.061(2) 0.044(2) 0.0113(18) 0.0006(18) -0.0009(19)
N2 0.156(4) 0.066(3) 0.047(2) 0.016(2) -0.020(3) -0.018(3)
O1 0.0499(14) 0.0355(13) 0.0303(12) -0.0063(10) -0.0060(11) -0.0031(10)
O2 0.0522(15) 0.0461(15) 0.0254(12) -0.0048(11) -0.0072(11) -0.0068(12)
O3 0.142(3) 0.079(2) 0.063(2) -0.0089(18) -0.011(2) 0.038(2)
O4 0.065(2) 0.110(3) 0.101(3) 0.030(2) -0.007(2) -0.018(2)
S1 0.0899(9) 0.0520(6) 0.0417(6) -0.0064(5) -0.0086(6) 0.0059(6)
O5 0.105(3) 0.077(2) 0.066(2) -0.0073(17) 0.0214(19) -0.0079(19)
O6 0.128(3) 0.0539(19) 0.0565(18) -0.0164(15) -0.0095(18) 0.0128(18)
O7 0.116(3) 0.086(2) 0.065(2) -0.0126(18) -0.037(2) 0.011(2)
C34 0.067(3) 0.057(3) 0.051(2) -0.010(2) -0.003(2) 0.001(2)
F1 0.085(2) 0.085(2) 0.087(2) -0.0059(16) 0.0166(17) -0.0019(15)
F2 0.116(2) 0.0562(16) 0.0707(17) -0.0171(13) -0.0067(15) 0.0042(14)
F3 0.099(2) 0.0787(19) 0.0606(16) 0.0005(13) -0.0327(15) 0.0015(15)
S2 0.0681(7) 0.0504(6) 0.0484(6) -0.0017(5) -0.0028(5) -0.0041(5)
O8 0.081(2) 0.066(2) 0.085(2) 0.0026(17) -0.0166(18) 0.0074(17)
O9 0.172(4) 0.090(3) 0.054(2) -0.0194(19) 0.000(2) 0.040(3)
O10 0.100(3) 0.098(3) 0.081(2) 0.002(2) 0.000(2) -0.047(2)
C35 0.064(3) 0.056(3) 0.058(3) -0.005(2) 0.002(2) -0.001(2)
F4 0.096(2) 0.157(3) 0.079(2) 0.008(2) -0.0190(18) 0.033(2)
F5 0.175(4) 0.115(3) 0.0641(19) -0.0188(18) 0.025(2) 0.038(2)
F6 0.217(4) 0.089(2) 0.090(2) 0.0305(18) -0.031(2) -0.080(3)
C36 0.066(3) 0.106(5) 0.103(5) -0.047(4) 0.002(3) -0.005(3)
C37 0.081(4) 0.097(5) 0.097(5) -0.006(3) -0.014(4) -0.010(3)
C38 0.073(4) 0.066(4) 0.133(5) -0.023(4) -0.020(4) 0.006(3)

loop_
_atom_type_symbol
_atom_type_description
_atom_type_scat_dispersion_real
_atom_type_scat_dispersion_imag
_atom_type_scat_source
C C 0.0033 0.0016 'International Tables Vol C Tables 4.2.6.8 and 6.1.1.4'
H H 0.0000 0.0000 'International Tables Vol C Tables 4.2.6.8 and 6.1.1.4'
N N 0.0061 0.0033 'International Tables Vol C Tables 4.2.6.8 and 6.1.1.4'
O O 0.0106 0.0060 'International Tables Vol C Tables 4.2.6.8 and 6.1.1.4'
S S 0.1246 0.1234 'International Tables Vol C Tables 4.2.6.8 and 6.1.1.4'
Ag Ag -0.8971 1.1015 'International Tables Vol C Tables 4.2.6.8 and 6.1.1.4'
F F 0.0171 0.0103 'International Tables Vol C Tables 4.2.6.8 and 6.1.1.4'

loop_
_geom_angle_atom_site_label_1
_geom_angle_atom_site_label_2
_geom_angle_atom_site_label_3
_geom_angle
_geom_angle_site_symmetry_1
_geom_angle_site_symmetry_3
_geom_angle_publ_flag
N1 Ag1 N2 167.41(16) . 1_546 ?
N1 Ag1 O3 89.36(13) . . ?
N2 Ag1 O3 93.14(15) 1_546 . ?
N1 Ag1 O3 108.70(12) . 2_546 ?
N2 Ag1 O3 83.85(15) 1_546 2_546 ?
O3 Ag1 O3 83.38(12) . 2_546 ?
O4 Ag2 O8 114.91(13) . . ?
O4 Ag2 O5 89.68(14) . . ?
O8 Ag2 O5 115.40(12) . . ?
O4 Ag2 C25 128.76(18) . . ?
O8 Ag2 C25 105.34(17) . . ?
O5 Ag2 C25 100.78(14) . . ?
O4 Ag2 C24 118.55(15) . . ?
O8 Ag2 C24 90.26(12) . . ?
O5 Ag2 C24 130.14(12) . . ?
C25 Ag2 C24 29.38(13) . . ?
O4 Ag2 C26 105.10(18) . . ?
O8 Ag2 C26 133.99(15) . . ?
O5 Ag2 C26 85.49(12) . . ?
C25 Ag2 C26 28.65(16) . . ?
C24 Ag2 C26 49.47(13) . . ?
C2 C1 C6 125.7(3) . . ?
C2 C1 C5 106.1(3) . . ?
C6 C1 C5 128.3(3) . . ?
C3 C2 C1 110.9(3) . . ?
C2 C3 C4 106.7(3) . . ?
C2 C3 C22 125.5(3) . . ?
C4 C3 C22 127.7(3) . . ?
C3 C4 C5 110.5(3) . . ?
C14 C5 C4 125.7(3) . . ?
C14 C5 C1 128.3(3) . . ?
C4 C5 C1 105.7(3) . . ?
O1 C6 C1 124.0(3) . . ?
O1 C6 C7 114.5(3) . . ?
C1 C6 C7 121.5(3) . . ?
C8 C7 C12 119.3(3) . . ?
C8 C7 C6 122.2(3) . . ?
C12 C7 C6 118.4(3) . . ?
C9 C8 C7 120.5(3) . . ?
C8 C9 C10 119.7(3) . . ?
C11 C10 C9 120.6(3) . . ?
C11 C10 C13 119.7(3) . . ?
C9 C10 C13 119.7(3) . . ?
C12 C11 C10 119.2(3) . . ?
C11 C12 C7 120.7(3) . . ?
N1 C13 C10 178.6(4) . . ?
O2 C14 C5 123.8(3) . . ?
O2 C14 C15 114.1(3) . . ?
C5 C14 C15 122.1(3) . . ?
C16 C15 C20 119.1(3) . . ?
C16 C15 C14 121.4(3) . . ?
C20 C15 C14 119.5(3) . . ?
C15 C16 C17 121.0(3) . . ?
C18 C17 C16 118.2(4) . . ?
C17 C18 C19 121.6(3) . . ?
C17 C18 C21 118.8(4) . . ?
C19 C18 C21 119.6(4) . . ?
C20 C19 C18 119.0(4) . . ?
C19 C20 C15 121.1(4) . . ?
N2 C21 C18 178.1(5) . . ?
C3 C22 C23 106.7(3) . . ?
C3 C22 C33 108.6(3) . . ?
C23 C22 C33 112.2(3) . . ?
C3 C22 C29 111.2(3) . . ?
C23 C22 C29 111.4(3) . . ?
C33 C22 C29 106.8(3) . . ?
C28 C23 C24 116.6(3) . . ?
C28 C23 C22 122.5(3) . . ?
C24 C23 C22 120.6(3) . . ?
C25 C24 C23 122.1(4) . . ?
C25 C24 Ag2 60.3(2) . . ?
C23 C24 Ag2 108.0(2) . . ?
C24 C25 C26 119.1(5) . . ?
C24 C25 Ag2 90.4(3) . . ?
C26 C25 Ag2 93.5(3) . . ?
C27 C26 C25 119.4(4) . . ?
C27 C26 Ag2 106.5(3) . . ?
C25 C26 Ag2 57.9(3) . . ?
C26 C27 C28 121.1(5) . . ?
C27 C28 C23 121.7(4) . . ?
C30 C29 C22 113.2(3) . . ?
C31 C30 C29 111.0(4) . . ?
C32 C31 C30 111.3(4) . . ?
C31 C32 C33 111.2(4) . . ?
C32 C33 C22 113.9(3) . . ?
C13 N1 Ag1 165.1(4) . . ?
C21 N2 Ag1 160.4(4) . 1_564 ?
O7 S1 O6 115.8(2) . . ?
O7 S1 O5 114.1(2) . . ?
O6 S1 O5 114.1(2) . . ?
O7 S1 C34 104.5(2) . . ?
O6 S1 C34 103.5(2) . . ?
O5 S1 C34 102.6(2) . . ?
S1 O5 Ag2 121.0(2) . . ?
F2 C34 F1 107.6(4) . . ?
F2 C34 F3 107.5(4) . . ?
F1 C34 F3 106.9(4) . . ?
F2 C34 S1 111.6(3) . . ?
F1 C34 S1 111.8(3) . . ?
F3 C34 S1 111.2(3) . . ?
O9 S2 O10 116.9(3) . . ?
O9 S2 O8 114.8(2) . . ?
O10 S2 O8 113.1(2) . . ?
O9 S2 C35 104.3(2) . . ?
O10 S2 C35 102.5(2) . . ?
O8 S2 C35 102.7(2) . . ?
S2 O8 Ag2 129.26(19) . . ?
F6 C35 F5 110.2(4) . . ?
F6 C35 F4 105.4(4) . . ?
F5 C35 F4 103.9(4) . . ?
F6 C35 S2 111.8(3) . . ?
F5 C35 S2 112.9(3) . . ?
F4 C35 S2 112.0(3) . . ?
C37 C36 C38 119.7(6) . 2_556 ?
C38 C37 C36 121.0(6) . . ?
C37 C38 C36 119.2(5) . 2_556 ?

loop_
_geom_bond_atom_site_label_1
_geom_bond_atom_site_label_2
_geom_bond_distance
_geom_bond_site_symmetry_2
_geom_bond_publ_flag
Ag1 N1 2.149(3) . ?
Ag1 N2 2.162(4) 1_546 ?
Ag1 O3 2.549(3) . ?
Ag1 O3 2.665(4) 2_546 ?
Ag2 O4 2.262(4) . ?
Ag2 O8 2.390(3) . ?
Ag2 O5 2.427(3) . ?
Ag2 C25 2.458(5) . ?
Ag2 C24 2.831(4) . ?
Ag2 C26 2.898(6) . ?
C1 C2 1.403(4) . ?
C1 C6 1.412(4) . ?
C1 C5 1.467(4) . ?
C2 C3 1.395(4) . ?
C3 C4 1.395(4) . ?
C3 C22 1.523(5) . ?
C4 C5 1.415(5) . ?
C5 C14 1.401(4) . ?
C6 O1 1.265(4) . ?
C6 C7 1.499(4) . ?
C7 C8 1.388(5) . ?
C7 C12 1.391(5) . ?
C8 C9 1.371(5) . ?
C9 C10 1.392(5) . ?
C10 C11 1.383(5) . ?
C10 C13 1.435(5) . ?
C11 C12 1.380(5) . ?
C13 N1 1.137(5) . ?
C14 O2 1.284(4) . ?
C14 C15 1.491(4) . ?
C15 C16 1.387(5) . ?
C15 C20 1.388(5) . ?
C16 C17 1.391(5) . ?
C17 C18 1.386(5) . ?
C18 C19 1.388(6) . ?
C18 C21 1.438(5) . ?
C19 C20 1.372(5) . ?
C21 N2 1.133(5) . ?
C22 C23 1.534(4) . ?
C22 C33 1.538(5) . ?
C22 C29 1.539(5) . ?
C23 C28 1.390(5) . ?
C23 C24 1.390(5) . ?
C24 C25 1.389(6) . ?
C25 C26 1.392(8) . ?
C26 C27 1.359(7) . ?
C27 C28 1.372(6) . ?
C29 C30 1.530(6) . ?
C30 C31 1.520(7) . ?
C31 C32 1.513(7) . ?
C32 C33 1.524(5) . ?
N2 Ag1 2.162(4) 1_564 ?
S1 O7 1.427(3) . ?
S1 O6 1.432(3) . ?
S1 O5 1.438(4) . ?
S1 C34 1.818(4) . ?
C34 F2 1.318(5) . ?
C34 F1 1.320(5) . ?
C34 F3 1.321(5) . ?
S2 O9 1.413(4) . ?
S2 O10 1.424(4) . ?
S2 O8 1.430(3) . ?
S2 C35 1.810(4) . ?
C35 F6 1.284(5) . ?
C35 F5 1.285(5) . ?
C35 F4 1.305(5) . ?
C36 C37 1.350(8) . ?
C36 C38 1.360(8) 2_556 ?
C37 C38 1.350(8) . ?
C38 C36 1.360(8) 2_556 ?

loop_
_geom_hbond_atom_site_label_D
_geom_hbond_atom_site_label_H
_geom_hbond_atom_site_label_A
_geom_hbond_distance_DH
_geom_hbond_distance_HA
_geom_hbond_distance_DA
_geom_hbond_angle_DHA
_geom_hbond_site_symmetry_A
O2 H2A O1 1.10(6) 1.39(6) 2.474(3) 164(5) .
O3 H3A O6 0.91 1.95 2.835(5) 164.1 1_545
O3 H3B O9 0.84 2.15 2.984(5) 174.4 1_545
O4 H4A O7 0.88 2.12 2.937(5) 154.7 1_655
O4 H4B O10 0.874(5) 1.866(8) 2.722(5) 166.0(12) 1_655

loop_
_geom_torsion_atom_site_label_1
_geom_torsion_atom_site_label_2
_geom_torsion_atom_site_label_3
_geom_torsion_atom_site_label_4
_geom_torsion
_geom_torsion_site_symmetry_1
_geom_torsion_site_symmetry_2
_geom_torsion_site_symmetry_3
_geom_torsion_site_symmetry_4
_geom_torsion_publ_flag
C6 C1 C2 C3 179.7(3) . . . . ?
C5 C1 C2 C3 -0.1(4) . . . . ?
C1 C2 C3 C4 1.5(4) . . . . ?
C1 C2 C3 C22 -174.3(3) . . . . ?
C2 C3 C4 C5 -2.4(4) . . . . ?
C22 C3 C4 C5 173.3(3) . . . . ?
C3 C4 C5 C14 -172.7(3) . . . . ?
C3 C4 C5 C1 2.3(4) . . . . ?
C2 C1 C5 C14 173.5(3) . . . . ?
C6 C1 C5 C14 -6.3(5) . . . . ?
C2 C1 C5 C4 -1.3(3) . . . . ?
C6 C1 C5 C4 178.9(3) . . . . ?
C2 C1 C6 O1 -165.7(3) . . . . ?
C5 C1 C6 O1 14.0(5) . . . . ?
C2 C1 C6 C7 14.6(5) . . . . ?
C5 C1 C6 C7 -165.6(3) . . . . ?
O1 C6 C7 C8 -140.3(3) . . . . ?
C1 C6 C7 C8 39.3(5) . . . . ?
O1 C6 C7 C12 35.3(4) . . . . ?
C1 C6 C7 C12 -145.0(3) . . . . ?
C12 C7 C8 C9 0.9(5) . . . . ?
C6 C7 C8 C9 176.5(3) . . . . ?
C7 C8 C9 C10 0.7(5) . . . . ?
C8 C9 C10 C11 -1.4(6) . . . . ?
C8 C9 C10 C13 177.9(4) . . . . ?
C9 C10 C11 C12 0.5(5) . . . . ?
C13 C10 C11 C12 -178.9(3) . . . . ?
C10 C11 C12 C7 1.2(5) . . . . ?
C8 C7 C12 C11 -1.9(5) . . . . ?
C6 C7 C12 C11 -177.7(3) . . . . ?
C11 C10 C13 N1 65(20) . . . . ?
C9 C10 C13 N1 -114(20) . . . . ?
C4 C5 C14 O2 164.3(3) . . . . ?
C1 C5 C14 O2 -9.5(5) . . . . ?
C4 C5 C14 C15 -13.0(5) . . . . ?
C1 C5 C14 C15 173.2(3) . . . . ?
O2 C14 C15 C16 136.3(3) . . . . ?
C5 C14 C15 C16 -46.2(5) . . . . ?
O2 C14 C15 C20 -40.5(4) . . . . ?
C5 C14 C15 C20 137.1(3) . . . . ?
C20 C15 C16 C17 -1.5(5) . . . . ?
C14 C15 C16 C17 -178.3(3) . . . . ?
C15 C16 C17 C18 0.2(6) . . . . ?
C16 C17 C18 C19 0.8(6) . . . . ?
C16 C17 C18 C21 179.2(4) . . . . ?
C17 C18 C19 C20 -0.4(6) . . . . ?
C21 C18 C19 C20 -178.9(4) . . . . ?
C18 C19 C20 C15 -0.9(6) . . . . ?
C16 C15 C20 C19 1.8(5) . . . . ?
C14 C15 C20 C19 178.6(3) . . . . ?
C17 C18 C21 N2 -169(16) . . . . ?
C19 C18 C21 N2 10(16) . . . . ?
C2 C3 C22 C23 -32.1(4) . . . . ?
C4 C3 C22 C23 152.9(3) . . . . ?
C2 C3 C22 C33 89.1(4) . . . . ?
C4 C3 C22 C33 -85.9(4) . . . . ?
C2 C3 C22 C29 -153.8(3) . . . . ?
C4 C3 C22 C29 31.3(5) . . . . ?
C3 C22 C23 C28 93.9(4) . . . . ?
C33 C22 C23 C28 -24.8(5) . . . . ?
C29 C22 C23 C28 -144.6(4) . . . . ?
C3 C22 C23 C24 -79.5(4) . . . . ?
C33 C22 C23 C24 161.7(3) . . . . ?
C29 C22 C23 C24 42.0(4) . . . . ?
C28 C23 C24 C25 0.8(6) . . . . ?
C22 C23 C24 C25 174.6(4) . . . . ?
C28 C23 C24 Ag2 66.5(4) . . . . ?
C22 C23 C24 Ag2 -119.7(3) . . . . ?
O4 Ag2 C24 C25 119.1(3) . . . . ?
O8 Ag2 C24 C25 -122.1(3) . . . . ?
O5 Ag2 C24 C25 2.3(4) . . . . ?
C26 Ag2 C24 C25 33.4(3) . . . . ?
O4 Ag2 C24 C23 1.9(3) . . . . ?
O8 Ag2 C24 C23 120.7(3) . . . . ?
O5 Ag2 C24 C23 -114.9(3) . . . . ?
C25 Ag2 C24 C23 -117.2(5) . . . . ?
C26 Ag2 C24 C23 -83.8(3) . . . . ?
C23 C24 C25 C26 -0.6(7) . . . . ?
Ag2 C24 C25 C26 -94.2(4) . . . . ?
C23 C24 C25 Ag2 93.6(4) . . . . ?
O4 Ag2 C25 C24 -79.8(4) . . . . ?
O8 Ag2 C25 C24 61.5(3) . . . . ?
O5 Ag2 C25 C24 -178.2(3) . . . . ?
C26 Ag2 C25 C24 -119.2(5) . . . . ?
O4 Ag2 C25 C26 39.4(4) . . . . ?
O8 Ag2 C25 C26 -179.3(3) . . . . ?
O5 Ag2 C25 C26 -59.0(3) . . . . ?
C24 Ag2 C25 C26 119.2(5) . . . . ?
C24 C25 C26 C27 0.6(7) . . . . ?
Ag2 C25 C26 C27 -91.8(5) . . . . ?
C24 C25 C26 Ag2 92.4(4) . . . . ?
O4 Ag2 C26 C27 -34.4(4) . . . . ?
O8 Ag2 C26 C27 115.7(4) . . . . ?
O5 Ag2 C26 C27 -122.9(3) . . . . ?
C25 Ag2 C26 C27 114.7(4) . . . . ?
C24 Ag2 C26 C27 80.4(3) . . . . ?
O4 Ag2 C26 C25 -149.2(3) . . . . ?
O8 Ag2 C26 C25 0.9(4) . . . . ?
O5 Ag2 C26 C25 122.4(3) . . . . ?
C24 Ag2 C26 C25 -34.3(3) . . . . ?
C25 C26 C27 C28 -0.8(8) . . . . ?
Ag2 C26 C27 C28 -62.8(5) . . . . ?
C26 C27 C28 C23 1.1(7) . . . . ?
C24 C23 C28 C27 -1.1(6) . . . . ?
C22 C23 C28 C27 -174.7(4) . . . . ?
C3 C22 C29 C30 -173.9(3) . . . . ?
C23 C22 C29 C30 67.3(4) . . . . ?
C33 C22 C29 C30 -55.6(4) . . . . ?
C22 C29 C30 C31 57.0(5) . . . . ?
C29 C30 C31 C32 -54.4(5) . . . . ?
C30 C31 C32 C33 53.9(5) . . . . ?
C31 C32 C33 C22 -56.3(5) . . . . ?
C3 C22 C33 C32 175.4(3) . . . . ?
C23 C22 C33 C32 -67.0(4) . . . . ?
C29 C22 C33 C32 55.4(4) . . . . ?
C10 C13 N1 Ag1 -12(21) . . . . ?
N2 Ag1 N1 C13 45.1(19) 1_546 . . . ?
O3 Ag1 N1 C13 -56.5(15) . . . . ?
O3 Ag1 N1 C13 -139.3(14) 2_546 . . . ?
C18 C21 N2 Ag1 63(17) . . . 1_564 ?
O7 S1 O5 Ag2 18.6(3) . . . . ?
O6 S1 O5 Ag2 -117.6(2) . . . . ?
C34 S1 O5 Ag2 131.1(2) . . . . ?
O4 Ag2 O5 S1 169.2(2) . . . . ?
O8 Ag2 O5 S1 51.6(3) . . . . ?
C25 Ag2 O5 S1 -61.3(3) . . . . ?
C24 Ag2 O5 S1 -62.4(3) . . . . ?
C26 Ag2 O5 S1 -85.6(3) . . . . ?
O7 S1 C34 F2 61.5(4) . . . . ?
O6 S1 C34 F2 -176.9(3) . . . . ?
O5 S1 C34 F2 -57.9(4) . . . . ?
O7 S1 C34 F1 -59.0(4) . . . . ?
O6 S1 C34 F1 62.6(4) . . . . ?
O5 S1 C34 F1 -178.4(3) . . . . ?
O7 S1 C34 F3 -178.4(3) . . . . ?
O6 S1 C34 F3 -56.8(4) . . . . ?
O5 S1 C34 F3 62.2(4) . . . . ?
O9 S2 O8 Ag2 106.7(3) . . . . ?
O10 S2 O8 Ag2 -31.1(3) . . . . ?
C35 S2 O8 Ag2 -140.8(3) . . . . ?
O4 Ag2 O8 S2 -172.9(3) . . . . ?
O5 Ag2 O8 S2 -70.5(3) . . . . ?
C25 Ag2 O8 S2 39.6(3) . . . . ?
C24 Ag2 O8 S2 65.2(3) . . . . ?
C26 Ag2 O8 S2 39.2(4) . . . . ?
O9 S2 C35 F6 50.2(5) . . . . ?
O10 S2 C35 F6 172.6(4) . . . . ?
O8 S2 C35 F6 -69.9(4) . . . . ?
O9 S2 C35 F5 175.2(4) . . . . ?
O10 S2 C35 F5 -62.4(4) . . . . ?
O8 S2 C35 F5 55.1(4) . . . . ?
O9 S2 C35 F4 -67.9(4) . . . . ?
O10 S2 C35 F4 54.5(4) . . . . ?
O8 S2 C35 F4 172.0(4) . . . . ?
C38 C36 C37 C38 1.3(10) 2_556 . . . ?
C36 C37 C38 C36 -1.3(10) . . . 2_556 ?
